data_1000502
loop_
_publ_author_name
'Corbel, G'
'Leblanc, M'
'Antic-Fidancev, E'
'Lemaitre-Blaise, M'

_publ_section_title
;
Crystal structure of sodium rare earth oxyborates Na2 Ln2 (B O3)2 O(Ln
= Sm, Eu, and Gd) and optical analysis of Na2 Gd2 (B O3)2 O:Eu(3+)
;
_journal_coden_ASTM JSSCBI
_journal_name_full 'Journal of Solid State Chemistry'
_journal_page_first 35
_journal_page_last 44
_journal_paper_doi 10.1006/jssc.1998.8107
_journal_volume 144
_journal_year 1999
_chemical_formula_structural 'Na2 Gd2 O (B O3)2'
_chemical_formula_sum 'B2 Gd2 Na2 O7'
_chemical_name_systematic 'Sodium gadolinium oxide bis(borate)'
_space_group_IT_number 14
_symmetry_cell_setting monoclinic
_symmetry_Int_Tables_number 14
_symmetry_space_group_name_Hall '-P 2ybc'
_symmetry_space_group_name_H-M 'P 1 21/c 1'
_cell_angle_alpha 90
_cell_angle_beta 117.80(4)
_cell_angle_gamma 90
_cell_formula_units_Z 4
_cell_length_a 10.695(6)
_cell_length_b 6.320(4)
_cell_length_c 10.328(6)
_cell_volume 617.5
_refine_ls_R_factor_all 0.039
_cod_database_code 1000502

loop_
_symmetry_equiv_pos_as_xyz
x,y,z
-x,1/2+y,1/2-z
-x,-y,-z
x,1/2-y,1/2+z

loop_
_atom_site_aniso_label
_atom_site_aniso_U_11
_atom_site_aniso_U_12
_atom_site_aniso_U_13
_atom_site_aniso_U_22
_atom_site_aniso_U_23
_atom_site_aniso_U_33
Gd1 0.0062(1) -0.0001(1) 0.0027(1) 0.0038(2) .0000(1) 0.0061(2)
Gd2 0.0067(1) 0.0003(1) 0.0032(1) 0.0033(1) .0000(1) 0.0055(2)
Na1 0.013(2) .000(1) 0.005(2) 0.014(2) 0.001(2) 0.017(2)
Na2 0.017(2) -0.002(2) 0.010(2) 0.029(2) 0.005(2) 0.018(2)
O1 0.009(2) 0.001(2) 0.004(2) 0.006(2) -0.001(2) 0.007(2)
O2 0.011(2) .000(2) 0.009(2) 0.009(2) .000(2) 0.016(2)
O3 0.008(2) .000(2) 0.003(2) 0.010(2) 0.002(2) 0.007(2)
O4 0.012(2) 0.001(2) 0.007(2) 0.005(2) 0.001(2) 0.012(2)
O5 0.009(2) 0.001(2) 0.002(2) 0.015(2) 0.004(2) 0.007(2)
O6 0.011(2) 0.001(2) 0.005(2) 0.008(2) 0.001(2) 0.009(2)
O7 0.013(2) 0.001(2) 0.007(2) 0.016(2) -0.004(2) 0.012(2)

loop_
_atom_site_label
_atom_site_type_symbol
_atom_site_symmetry_multiplicity
_atom_site_Wyckoff_symbol
_atom_site_fract_x
_atom_site_fract_y
_atom_site_fract_z
_atom_site_occupancy
_atom_site_attached_hydrogens
_atom_site_calc_flag
Gd1 Gd3+ 4 e 0.18531(3) 0.08225(5) 0.08949(3) 1. 0 d
Gd2 Gd3+ 4 e 0.98249(3) 0.45948(5) 0.18103(3) 1. 0 d
Na1 Na1+ 4 e 0.5229(3) -0.0573(5) 0.2624(4) 1. 0 d
Na2 Na1+ 4 e 0.6094(4) 0.2622(7) 0.0469(4) 1. 0 d
O1 O2- 4 e 0.9728(5) 0.1235(8) 0.0959(5) 1. 0 d
O2 O2- 4 e 0.3179(5) -0.2556(8) 0.1359(6) 1. 0 d
O3 O2- 4 e 0.1700(5) 0.2621(8) 0.3645(5) 1. 0 d
O4 O2- 4 e 0.1504(5) 0.4594(8) 0.0877(6) 1. 0 d
O5 O2- 4 e 0.3980(5) 0.162(1) 0.0552(5) 1. 0 d
O6 O2- 4 e 0.8486(5) 0.2581(8) 0.2716(5) 1. 0 d
O7 O2- 4 e 0.3727(6) 0.149(1) 0.3401(6) 1. 0 d
B1 B3+ 4 e 0.3183(7) 0.251(1) 0.0797(7) 1. 0 d
B2 B3+ 4 e 0.2097(7) -0.347(1) 0.1496(8) 1. 0 d

loop_
_atom_type_symbol
_atom_type_oxidation_number
Gd3+ 3.000
Na1+ 1.000
O2- -2.000
B3+ 3.000
